data_2217565
loop_
_publ_author_name
'Tan, Yu-Hui'
'Li, Qing-Song'
'Luo, Xian-Ping'
'Xie, Xiao-Bing'

_publ_section_title <i>catena</i>-Poly[[tetraaquazinc(II)]-\m-2,2'-dihydroxy-5,5'-diazenediyldibenzoato]
_journal_coeditor_code IS2258
_journal_issue 2
_journal_name_full 'Acta Crystallographica Section E'
_journal_page_first m276
_journal_page_last m277
_journal_paper_doi 10.1107/S1600536807064860
_journal_volume 64
_journal_year 2008
_chemical_formula_iupac '[Zn (C14 H8 N2 O6) (H2 O)4]'
_chemical_formula_moiety 'C14 H16 N2 O10 Zn'
_chemical_formula_sum 'C14 H16 N2 O10 Zn'
_chemical_formula_weight 437.66
_chemical_name_systematic
;
<i>catena</i>-Poly[[tetraaquazinc(II)]-
\m-2,2'-dihydroxy-5,5'-diazenediyldibenzoato]
;
_space_group_IT_number 14
_symmetry_cell_setting monoclinic
_symmetry_space_group_name_Hall '-P 2ybc'
_symmetry_space_group_name_H-M 'P 1 21/c 1'
_atom_sites_solution_hydrogens geom
_atom_sites_solution_primary direct
_atom_sites_solution_secondary difmap
_audit_creation_method SHELXL97
_cell_angle_alpha 90.00
_cell_angle_beta 107.019(3)
_cell_angle_gamma 90.00
_cell_formula_units_Z 4
_cell_length_a 9.510(2)
_cell_length_b 11.255(3)
_cell_length_c 16.214(4)
_cell_measurement_reflns_used 935
_cell_measurement_temperature 296(2)
_cell_measurement_theta_max 25.99
_cell_measurement_theta_min 1.81
_cell_volume 1659.5(7)
_computing_cell_refinement 'SAINT (Bruker, 2000)'
_computing_data_collection 'SMART (Bruker, 2000)'
_computing_data_reduction 'SAINT (Bruker, 2000)'
_computing_molecular_graphics 'SHELXTL (Bruker, 2000)'
_computing_publication_material 'SHELXTL (Bruker, 2000)'
_computing_structure_refinement 'SHELXL97 (Sheldrick, 1997)'
_computing_structure_solution 'SHELXS97 (Sheldrick, 1997)'
_diffrn_ambient_temperature 296(2)
_diffrn_measured_fraction_theta_full 0.982
_diffrn_measured_fraction_theta_max 0.982
_diffrn_measurement_device_type 'Bruker SMART APEX CCD area-detector'
_diffrn_measurement_method '\f and \w scans'
_diffrn_radiation_monochromator graphite
_diffrn_radiation_source 'fine-focus sealed tube'
_diffrn_radiation_type MoK\a
_diffrn_radiation_wavelength 0.71073
_diffrn_reflns_av_R_equivalents 0.0341
_diffrn_reflns_av_sigmaI/netI 0.0564
_diffrn_reflns_limit_h_max 11
_diffrn_reflns_limit_h_min -11
_diffrn_reflns_limit_k_max 13
_diffrn_reflns_limit_k_min -13
_diffrn_reflns_limit_l_max 19
_diffrn_reflns_limit_l_min -19
_diffrn_reflns_number 10784
_diffrn_reflns_theta_full 25.99
_diffrn_reflns_theta_max 25.99
_diffrn_reflns_theta_min 1.81
_diffrn_standards_decay_% 0.03
_diffrn_standards_interval_count 150
_diffrn_standards_interval_time 10
_diffrn_standards_number 2807
_exptl_absorpt_coefficient_mu 1.542
_exptl_absorpt_correction_T_max 0.8611
_exptl_absorpt_correction_T_min 0.6992
_exptl_absorpt_correction_type multi-scan
_exptl_absorpt_process_details '(<i>SADABS</i>; Bruker, 2000)'
_exptl_crystal_colour orange
_exptl_crystal_density_diffrn 1.752
_exptl_crystal_density_method 'not measured'
_exptl_crystal_description block
_exptl_crystal_F_000 896
_exptl_crystal_size_max 0.25
_exptl_crystal_size_mid 0.22
_exptl_crystal_size_min 0.10
_refine_diff_density_max 0.386
_refine_diff_density_min -0.696
_refine_ls_extinction_expression Fc^*^=kFc[1+0.001xFc^2^\l^3^/sin(2\q)]^-1/4^
_refine_ls_extinction_method none
_refine_ls_goodness_of_fit_ref 1.095
_refine_ls_hydrogen_treatment mixed
_refine_ls_matrix_type full
_refine_ls_number_parameters 277
_refine_ls_number_reflns 3278
_refine_ls_number_restraints 0
_refine_ls_restrained_S_all 1.095
_refine_ls_R_factor_all 0.0427
_refine_ls_R_factor_gt 0.0386
_refine_ls_shift/su_max_lt 0.001
_refine_ls_shift/su_mean <0.001
_refine_ls_structure_factor_coef Fsqd
_refine_ls_weighting_details 'calc w=1/[\s^2^(Fo^2^)+(0.0307P)^2^+1.3308P] where P=(Fo^2^+2Fc^2^)/3'
_refine_ls_weighting_scheme calc
_refine_ls_wR_factor_gt 0.0956
_refine_ls_wR_factor_ref 0.0977
_reflns_number_gt 3036
_reflns_number_total 3278
_reflns_threshold_expression >2sigma(I)
_cod_data_source_file is2258.cif
_cod_data_source_block I
_cod_depositor_comments
;
The following automatic conversions were performed:
'_symmetry_cell_setting' value 'Monoclinic' changed to 'monoclinic'
according to '/home/saulius/struct/CIF-dictionaries/cif_core.dic'
dictionary named 'cif_core.dic' version 2.4.1 from 2010-06-29.

Automatic conversion script
Id: cif_fix_enum 1527 2010-12-29 10:47:43Z saulius 

The following automatic conversions were performed:

'_symmetry_cell_setting' value 'Monoclinic' changed to 'monoclinic'
according to /home/saulius/struct/CIF-dictionaries/cif_core.dic
dictionary named 'cif_core.dic' version 2.4.1 from 2010-06-29.

Automatic conversion script
Id: cif_fix_values 1715 2011-07-08 13:25:40Z adriana 
;
_cod_original_sg_symbol_H-M 'P 21/c'
_cod_database_code 2217565
_cod_database_fobs_code 2217565

loop_
_symmetry_equiv_pos_as_xyz
'x, y, z'
'-x, y+1/2, -z+1/2'
'-x, -y, -z'
'x, -y-1/2, z-1/2'

loop_
_atom_site_type_symbol
_atom_site_label
_atom_site_fract_x
_atom_site_fract_y
_atom_site_fract_z
_atom_site_U_iso_or_equiv
_atom_site_adp_type
_atom_site_calc_flag
_atom_site_refinement_flags
_atom_site_occupancy
Zn Zn1 0.71408(5) 0.64023(4) 0.21196(3) 0.03166(13) Uani d . 1
O O6 0.9487(4) 0.4284(3) 0.2011(2) 0.0620(11) Uani d . 1
O O5 0.7705(4) 0.5388(3) 0.1179(2) 0.0434(8) Uani d . 1
O O4 0.6849(4) 0.5057(3) -0.0439(2) 0.0511(9) Uani d . 1
H H4A 0.6873 0.5359 0.0025 0.077 Uiso calc R 1
O O3 1.5187(4) -0.2597(3) -0.0536(2) 0.0570(10) Uani d . 1
H H3A 1.5603 -0.2816 -0.0042 0.085 Uiso calc R 1
O O2 1.5791(3) -0.2637(2) 0.10891(19) 0.0375(7) Uani d . 1
O O1 1.4725(4) -0.1395(3) 0.17841(18) 0.0508(8) Uani d . 1
O O4W 0.5362(4) 0.5313(3) 0.2060(3) 0.0535(9) Uani d . 1
O O3W 0.8865(4) 0.7510(3) 0.2132(3) 0.0501(8) Uani d . 1
O O2W 0.6659(4) 0.7520(3) 0.3064(2) 0.0493(9) Uani d . 1
O O1W 0.8398(4) 0.5403(3) 0.3147(2) 0.0431(8) Uani d . 1
N N2 1.0930(4) 0.1421(3) 0.0030(2) 0.0343(7) Uani d . 1
N N1 1.1233(4) 0.1052(3) -0.0637(2) 0.0334(8) Uani d . 1
C C14 0.8672(5) 0.4557(4) 0.1291(3) 0.0402(11) Uani d . 1
C C13 0.8783(5) 0.3916(3) 0.0511(3) 0.0335(9) Uani d . 1
C C12 0.7874(5) 0.4192(4) -0.0312(3) 0.0343(9) Uani d . 1
C C11 0.7972(5) 0.3553(4) -0.1026(3) 0.0414(10) Uani d . 1
H H11A 0.7367 0.3751 -0.1571 0.050 Uiso calc R 1
C C10 0.8949(5) 0.2633(4) -0.0935(3) 0.0372(9) Uani d . 1
H H10A 0.8989 0.2196 -0.1414 0.045 Uiso calc R 1
C C9 0.9877(5) 0.2357(3) -0.0127(3) 0.0316(9) Uani d . 1
C C8 0.9781(5) 0.2998(4) 0.0582(3) 0.0370(10) Uani d . 1
H H8A 1.0406 0.2807 0.1123 0.044 Uiso calc R 1
C C7 1.2236(4) 0.0099(3) -0.0537(3) 0.0322(9) Uani d . 1
C C6 1.2416(5) -0.0349(4) -0.1298(3) 0.0396(10) Uani d . 1
H H6A 1.1871 -0.0025 -0.1822 0.048 Uiso calc R 1
C C5 1.3378(6) -0.1259(4) -0.1296(3) 0.0473(12) Uani d . 1
H H5A 1.3469 -0.1558 -0.1812 0.057 Uiso calc R 1
C C4 1.4210(5) -0.1727(4) -0.0517(3) 0.0372(10) Uani d . 1
C C3 1.4032(4) -0.1293(4) 0.0259(2) 0.0301(8) Uani d . 1
C C2 1.3051(5) -0.0383(3) 0.0244(3) 0.0316(9) Uani d . 1
H H2A 1.2936 -0.0093 0.0758 0.038 Uiso calc R 1
C C1 1.4901(5) -0.1794(4) 0.1108(3) 0.0321(9) Uani d . 1
H H1WA 0.872(6) 0.496(5) 0.283(4) 0.062(18) Uiso d . 1
H H3WA 0.872(7) 0.779(5) 0.170(4) 0.05(2) Uiso d . 1
H H4WA 0.507(9) 0.504(6) 0.159(5) 0.09(3) Uiso d . 1
H H2WA 0.597(7) 0.802(5) 0.260(4) 0.073(19) Uiso d . 1
H H3WB 0.921(7) 0.796(6) 0.250(5) 0.07(2) Uiso d . 1
H H4WB 0.545(7) 0.488(5) 0.253(4) 0.066(19) Uiso d . 1
H H1WB 0.895(8) 0.580(6) 0.359(4) 0.08(2) Uiso d . 1
H H2WB 0.619(8) 0.703(6) 0.330(5) 0.09(3) Uiso d . 1

loop_
_atom_site_aniso_label
_atom_site_aniso_U_11
_atom_site_aniso_U_22
_atom_site_aniso_U_33
_atom_site_aniso_U_12
_atom_site_aniso_U_13
_atom_site_aniso_U_23
Zn1 0.0368(2) 0.0289(2) 0.0260(2) 0.0034(2) 0.00388(19) 0.0022(2)
O6 0.076(2) 0.070(2) 0.0266(18) 0.045(2) -0.0057(17) -0.0064(16)
O5 0.0494(18) 0.0396(16) 0.0341(18) 0.0196(14) 0.0009(13) -0.0061(13)
O4 0.056(2) 0.0503(18) 0.0372(19) 0.0296(16) -0.0021(15) -0.0070(15)
O3 0.076(2) 0.062(2) 0.0339(19) 0.0451(19) 0.0164(18) 0.0057(16)
O2 0.0453(16) 0.0341(14) 0.0297(16) 0.0143(13) 0.0057(13) 0.0039(12)
O1 0.068(2) 0.0524(16) 0.0286(15) 0.0272(18) 0.0085(16) 0.0010(16)
O4W 0.051(2) 0.059(2) 0.039(2) -0.0120(16) -0.0032(17) 0.0131(19)
O3W 0.060(2) 0.055(2) 0.030(2) -0.0195(17) 0.0066(17) 0.001(2)
O2W 0.061(2) 0.051(2) 0.034(2) 0.0169(18) 0.0105(16) 0.0009(15)
O1W 0.0504(19) 0.0440(17) 0.0321(19) 0.0105(15) 0.0077(14) 0.0042(14)
N2 0.0380(17) 0.0340(15) 0.0279(17) 0.0107(16) 0.0052(14) 0.0014(16)
N1 0.0393(18) 0.0326(17) 0.0265(18) 0.0100(14) 0.0070(15) 0.0019(13)
C14 0.044(2) 0.037(2) 0.036(3) 0.0115(19) 0.0051(19) -0.0071(19)
C13 0.039(2) 0.0294(19) 0.026(2) 0.0077(17) -0.0003(18) -0.0018(15)
C12 0.032(2) 0.034(2) 0.032(2) 0.0076(18) 0.0013(16) 0.0019(18)
C11 0.042(2) 0.048(2) 0.027(2) 0.014(2) -0.0004(18) 0.000(2)
C10 0.047(2) 0.039(2) 0.023(2) 0.0071(19) 0.0049(17) -0.0056(17)
C9 0.035(2) 0.0302(19) 0.028(2) 0.0089(16) 0.0061(17) -0.0002(16)
C8 0.043(2) 0.037(2) 0.026(2) 0.0108(19) 0.0030(18) -0.0017(18)
C7 0.035(2) 0.0308(19) 0.029(2) 0.0071(16) 0.0067(17) 0.0030(17)
C6 0.047(3) 0.040(2) 0.026(2) 0.015(2) 0.0027(18) 0.0056(18)
C5 0.068(3) 0.049(2) 0.023(2) 0.020(3) 0.009(2) -0.001(2)
C4 0.046(2) 0.034(2) 0.031(2) 0.0162(18) 0.0108(19) 0.0018(17)
C3 0.035(2) 0.0271(17) 0.0262(19) 0.0065(17) 0.0064(16) 0.0032(17)
C2 0.035(2) 0.0306(19) 0.029(2) 0.0051(17) 0.0088(17) -0.0001(17)
C1 0.036(2) 0.0322(19) 0.026(2) 0.0039(17) 0.0059(17) -0.0014(16)

loop_
_atom_type_symbol
_atom_type_description
_atom_type_scat_dispersion_real
_atom_type_scat_dispersion_imag
_atom_type_scat_source
C C 0.0033 0.0016 'International Tables Vol C Tables 4.2.6.8 and 6.1.1.4'
H H 0.0000 0.0000 'International Tables Vol C Tables 4.2.6.8 and 6.1.1.4'
N N 0.0061 0.0033 'International Tables Vol C Tables 4.2.6.8 and 6.1.1.4'
O O 0.0106 0.0060 'International Tables Vol C Tables 4.2.6.8 and 6.1.1.4'
Zn Zn 0.2839 1.4301 'International Tables Vol C Tables 4.2.6.8 and 6.1.1.4'

loop_
_geom_angle_atom_site_label_1
_geom_angle_atom_site_label_2
_geom_angle_atom_site_label_3
_geom_angle_site_symmetry_1
_geom_angle_site_symmetry_3
_geom_angle
_geom_angle_publ_flag
O3W Zn1 O4W . . 177.75(16) yes
O3W Zn1 O1W . . 92.90(16) yes
O4W Zn1 O1W . . 89.28(15) yes
O3W Zn1 O2 . 1_465 89.72(15) yes
O4W Zn1 O2 . 1_465 88.10(14) yes
O1W Zn1 O2 . 1_465 177.36(13) yes
O3W Zn1 O5 . . 87.93(16) yes
O4W Zn1 O5 . . 91.35(16) yes
O1W Zn1 O5 . . 94.52(13) yes
O2 Zn1 O5 1_465 . 85.89(11) yes
O3W Zn1 O2W . . 88.49(17) yes
O4W Zn1 O2W . . 92.21(18) yes
O1W Zn1 O2W . . 86.44(15) yes
O2 Zn1 O2W 1_465 . 93.32(13) yes
O5 Zn1 O2W . . 176.33(15) yes
C14 O5 Zn1 . . 128.2(3) ?
C12 O4 H4A . . 109.5 ?
C4 O3 H3A . . 109.5 ?
C1 O2 Zn1 . 1_645 128.5(3) ?
Zn1 O4W H4WA . . 109(6) ?
Zn1 O4W H4WB . . 114(4) ?
H4WA O4W H4WB . . 122(6) ?
Zn1 O3W H3WA . . 109(5) ?
Zn1 O3W H3WB . . 125(5) ?
H3WA O3W H3WB . . 111(7) ?
Zn1 O2W H2WA . . 91(3) ?
Zn1 O2W H2WB . . 101(5) ?
H2WA O2W H2WB . . 112(5) ?
Zn1 O1W H1WA . . 93(4) ?
Zn1 O1W H1WB . . 117(4) ?
H1WA O1W H1WB . . 125(6) ?
N1 N2 C9 . . 114.4(3) ?
N2 N1 C7 . . 117.7(3) ?
O6 C14 O5 . . 122.6(4) ?
O6 C14 C13 . . 120.1(4) ?
O5 C14 C13 . . 117.3(4) ?
C8 C13 C12 . . 117.6(4) ?
C8 C13 C14 . . 120.6(4) ?
C12 C13 C14 . . 121.8(4) ?
O4 C12 C11 . . 117.9(4) ?
O4 C12 C13 . . 121.6(4) ?
C11 C12 C13 . . 120.5(4) ?
C10 C11 C12 . . 120.7(4) ?
C10 C11 H11A . . 119.7 ?
C12 C11 H11A . . 119.7 ?
C11 C10 C9 . . 119.8(4) ?
C11 C10 H10A . . 120.1 ?
C9 C10 H10A . . 120.1 ?
C8 C9 C10 . . 119.4(4) ?
C8 C9 N2 . . 116.8(4) ?
C10 C9 N2 . . 123.8(4) ?
C9 C8 C13 . . 122.0(4) ?
C9 C8 H8A . . 119.0 ?
C13 C8 H8A . . 119.0 ?
C2 C7 C6 . . 119.2(4) ?
C2 C7 N1 . . 125.4(4) ?
C6 C7 N1 . . 115.4(3) ?
C5 C6 C7 . . 121.6(4) ?
C5 C6 H6A . . 119.2 ?
C7 C6 H6A . . 119.2 ?
C6 C5 C4 . . 119.3(4) ?
C6 C5 H5A . . 120.3 ?
C4 C5 H5A . . 120.3 ?
O3 C4 C5 . . 117.9(4) ?
O3 C4 C3 . . 122.2(4) ?
C5 C4 C3 . . 119.9(4) ?
C2 C3 C4 . . 120.0(3) ?
C2 C3 C1 . . 119.0(4) ?
C4 C3 C1 . . 121.0(4) ?
C3 C2 C7 . . 120.0(4) ?
C3 C2 H2A . . 120.0 ?
C7 C2 H2A . . 120.0 ?
O1 C1 O2 . . 123.5(4) ?
O1 C1 C3 . . 119.8(4) ?
O2 C1 C3 . . 116.7(4) ?

loop_
_geom_bond_atom_site_label_1
_geom_bond_atom_site_label_2
_geom_bond_site_symmetry_2
_geom_bond_distance
_geom_bond_publ_flag
Zn1 O3W . 2.055(4) yes
Zn1 O4W . 2.069(4) yes
Zn1 O1W . 2.075(3) yes
Zn1 O2 1_465 2.086(3) yes
Zn1 O5 . 2.097(3) yes
Zn1 O2W . 2.132(3) yes
O6 C14 . 1.236(6) ?
O5 C14 . 1.286(5) ?
O4 C12 . 1.350(5) ?
O4 H4A . 0.8200 ?
O3 C4 . 1.356(5) ?
O3 H3A . 0.8200 ?
O2 C1 . 1.278(5) ?
O2 Zn1 1_645 2.086(3) ?
O1 C1 . 1.240(5) ?
O4W H4WA . 0.80(8) ?
O4W H4WB . 0.88(7) ?
O3W H3WA . 0.74(6) ?
O3W H3WB . 0.78(7) ?
O2W H2WA . 1.02(7) ?
O2W H2WB . 0.87(7) ?
O1W H1WA . 0.83(6) ?
O1W H1WB . 0.88(7) ?
N2 N1 . 1.267(5) ?
N2 C9 . 1.425(5) ?
N1 C7 . 1.413(5) ?
C14 C13 . 1.487(6) ?
C13 C8 . 1.385(6) ?
C13 C12 . 1.396(6) ?
C12 C11 . 1.389(6) ?
C11 C10 . 1.370(6) ?
C11 H11A . 0.9300 ?
C10 C9 . 1.383(6) ?
C10 H10A . 0.9300 ?
C9 C8 . 1.383(6) ?
C8 H8A . 0.9300 ?
C7 C2 . 1.387(6) ?
C7 C6 . 1.389(6) ?
C6 C5 . 1.372(6) ?
C6 H6A . 0.9300 ?
C5 C4 . 1.382(6) ?
C5 H5A . 0.9300 ?
C4 C3 . 1.406(6) ?
C3 C2 . 1.381(5) ?
C3 C1 . 1.493(5) ?
C2 H2A . 0.9300 ?

loop_
_geom_hbond_atom_site_label_D
_geom_hbond_atom_site_label_H
_geom_hbond_atom_site_label_A
_geom_hbond_site_symmetry_A
_geom_hbond_distance_DH
_geom_hbond_distance_HA
_geom_hbond_distance_DA
_geom_hbond_angle_DHA
O1W H1WA O6 . 0.84(6) 1.86(6) 2.677(5) 168(6)
O1W H1WB N2 2_755 0.88(7) 2.32(6) 3.058(5) 143(6)
O2W H2WA O1 1_465 1.01(6) 1.63(6) 2.636(5) 170(6)
O2W H2WB O3 4_466 0.87(7) 2.44(8) 2.997(5) 123(6)
O3W H3WA N1 3_765 0.74(6) 2.17(6) 2.893(5) 164(5)
O3W H3WB O6 2_755 0.78(8) 1.95(7) 2.664(5) 152(7)
O4W H4WA O4 3_665 0.79(7) 2.20(8) 2.875(6) 144(8)
O4W H4WB O1 2_755 0.89(6) 1.85(6) 2.703(5) 160(6)
O3 H3A O2 . 0.82 1.80 2.528(4) 147
O4 H4A O5 . 0.82 1.81 2.537(4) 148
C2 H2A O1W 2_745 0.93 2.53 3.405(6) 157
